data_7056105
loop_
_publ_author_name
'Wu, Dong-En'
'Wang, Man-Ning'
'Luo, Yang-Hui'
'Zhang, Yawen'
'Ma, Yu-Heng'
'Sun, Baiwang'

_publ_section_title
;
 Tuning the structures and photophysical properties of
 9,10-distyrylanthrance (DSA) via fluorine substitution
;
_journal_name_full 'New J. Chem.'
_journal_paper_doi 10.1039/C6NJ03884K
_journal_year 2017
_chemical_formula_moiety 'C30 H20 F2'
_chemical_formula_sum 'C30 H20 F2'
_chemical_formula_weight 418.46
_chemical_name_systematic
; 
 ? 
;
_space_group_IT_number 2
_symmetry_cell_setting triclinic
_symmetry_space_group_name_Hall '-P 1'
_symmetry_space_group_name_H-M 'P -1'
_atom_sites_solution_hydrogens geom
_atom_sites_solution_primary direct
_atom_sites_solution_secondary difmap
_audit_block_doi 10.5517/cc1jdht7
_audit_creation_method SHELXL-97
_audit_update_record
;
2015-09-21 deposited with the CCDC.
2017-04-18 downloaded from the CCDC.
;
_cell_angle_alpha 106.25(3)
_cell_angle_beta 90.87(3)
_cell_angle_gamma 115.16(3)
_cell_formula_units_Z 2
_cell_length_a 9.4080(19)
_cell_length_b 10.249(2)
_cell_length_c 12.766(3)
_cell_measurement_reflns_used 25
_cell_measurement_temperature 293(2)
_cell_measurement_theta_max 13
_cell_measurement_theta_min 9
_cell_volume 1056.8(5)
_computing_structure_refinement 'SHELXL-97 (Sheldrick, 1997)'
_computing_structure_solution 'SHELXS-97 (Sheldrick, 1990)'
_diffrn_ambient_temperature 293(2)
_diffrn_measured_fraction_theta_full 1.000
_diffrn_measured_fraction_theta_max 1.000
_diffrn_measurement_device_type 'Nonius CAD4'
_diffrn_measurement_method \w/2\q
_diffrn_radiation_monochromator graphite
_diffrn_radiation_source 'fine-focus sealed tube'
_diffrn_radiation_type MoK\a
_diffrn_radiation_wavelength 0.71073
_diffrn_reflns_av_R_equivalents 0.0314
_diffrn_reflns_av_sigmaI/netI 0.0738
_diffrn_reflns_limit_h_max 11
_diffrn_reflns_limit_h_min 0
_diffrn_reflns_limit_k_max 11
_diffrn_reflns_limit_k_min -12
_diffrn_reflns_limit_l_max 15
_diffrn_reflns_limit_l_min -15
_diffrn_reflns_number 4138
_diffrn_reflns_theta_full 25.36
_diffrn_reflns_theta_max 25.36
_diffrn_reflns_theta_min 1.68
_diffrn_standards_decay_% 1
_diffrn_standards_interval_count 200
_diffrn_standards_interval_time 2h
_diffrn_standards_number 3
_exptl_absorpt_coefficient_mu 0.087
_exptl_absorpt_correction_T_max 0.9913
_exptl_absorpt_correction_T_min 0.9743
_exptl_absorpt_correction_type psi-scan
_exptl_crystal_colour yellow
_exptl_crystal_density_diffrn 1.315
_exptl_crystal_density_method 'not measured'
_exptl_crystal_description needle
_exptl_crystal_F_000 436
_exptl_crystal_size_max 0.30
_exptl_crystal_size_mid 0.20
_exptl_crystal_size_min 0.10
_refine_diff_density_max 0.290
_refine_diff_density_min -0.200
_refine_diff_density_rms 0.045
_refine_ls_extinction_coef 0.022(3)
_refine_ls_extinction_expression Fc^*^=kFc[1+0.001xFc^2^\l^3^/sin(2\q)]^-1/4^
_refine_ls_extinction_method SHELXL
_refine_ls_goodness_of_fit_ref 1.003
_refine_ls_hydrogen_treatment constr
_refine_ls_matrix_type full
_refine_ls_number_parameters 290
_refine_ls_number_reflns 3883
_refine_ls_number_restraints 0
_refine_ls_restrained_S_all 1.003
_refine_ls_R_factor_all 0.1324
_refine_ls_R_factor_gt 0.0679
_refine_ls_shift/su_max 0.000
_refine_ls_shift/su_mean 0.000
_refine_ls_structure_factor_coef Fsqd
_refine_ls_weighting_details 'calc w=1/[\s^2^(Fo^2^)+(0.0700P)^2^+0.5500P] where P=(Fo^2^+2Fc^2^)/3'
_refine_ls_weighting_scheme calc
_refine_ls_wR_factor_gt 0.1579
_refine_ls_wR_factor_ref 0.1926
_reflns_number_gt 2101
_reflns_number_total 3883
_reflns_threshold_expression >2sigma(I)
_cod_data_source_file c6nj03884k2.cif
_cod_data_source_block x
_cod_depositor_comments
;
The following automatic conversions were performed:

'_symmetry_cell_setting' value 'Triclinic' changed to 'triclinic'
according to
/home/data/users/saulius/crontab/automatic-downloads/rss-feeds/RSC/lib/dictionaries/cif_core.dic
dictionary named 'cif_core.dic' version 2.4.2 from 2011-04-26.

Automatic conversion script
Id: cif_fix_values 4973 2017-02-22 13:04:09Z antanas 
;
_cod_original_cell_volume 1056.8(4)
_cod_database_code 7056105

loop_
_symmetry_equiv_pos_as_xyz
'x, y, z'
'-x, -y, -z'

loop_
_atom_site_label
_atom_site_type_symbol
_atom_site_fract_x
_atom_site_fract_y
_atom_site_fract_z
_atom_site_U_iso_or_equiv
_atom_site_adp_type
_atom_site_occupancy
_atom_site_symmetry_multiplicity
_atom_site_calc_flag
_atom_site_refinement_flags
F1 F 0.5308(4) 0.1269(3) -0.24153(18) 0.1021(10) Uani 1 1 d .
C1 C 0.8501(4) 0.1820(4) 0.3859(3) 0.0559(10) Uani 1 1 d .
H1A H 0.8139 0.1456 0.3104 0.067 Uiso 1 1 calc R
C2 C 0.8329(5) 0.0817(5) 0.4404(3) 0.0638(11) Uani 1 1 d .
H2A H 0.7862 -0.0220 0.4024 0.077 Uiso 1 1 calc R
C3 C 0.8861(5) 0.1348(5) 0.5545(3) 0.0653(12) Uani 1 1 d .
H3A H 0.8741 0.0656 0.5918 0.078 Uiso 1 1 calc R
C4 C 0.9543(5) 0.2847(5) 0.6110(3) 0.0570(10) Uani 1 1 d .
H4A H 0.9879 0.3167 0.6866 0.068 Uiso 1 1 calc R
C5 C 0.9761(4) 0.3951(4) 0.5574(3) 0.0433(9) Uani 1 1 d .
C6 C 0.9220(4) 0.3421(4) 0.4408(3) 0.0443(9) Uani 1 1 d .
C7 C 0.9470(4) 0.4482(4) 0.3844(3) 0.0458(9) Uani 1 1 d .
C8 C 0.8987(5) 0.3988(4) 0.2624(3) 0.0600(11) Uani 1 1 d .
H8A H 0.9797 0.4295 0.2208 0.072 Uiso 1 1 calc R
C9 C 0.7564(5) 0.3179(5) 0.2092(3) 0.0589(11) Uani 1 1 d .
H9A H 0.6769 0.2853 0.2516 0.071 Uiso 1 1 calc R
C10 C 0.7028(5) 0.2700(4) 0.0887(3) 0.0542(10) Uani 1 1 d .
C11 C 0.5431(5) 0.2027(5) 0.0504(3) 0.0639(11) Uani 1 1 d .
H11A H 0.4719 0.1887 0.1007 0.077 Uiso 1 1 calc R
C12 C 0.4854(5) 0.1554(5) -0.0594(3) 0.0668(12) Uani 1 1 d .
H12A H 0.3765 0.1098 -0.0833 0.080 Uiso 1 1 calc R
C13 C 0.5875(6) 0.1756(5) -0.1322(3) 0.0629(12) Uani 1 1 d .
C14 C 0.7480(6) 0.2424(5) -0.1007(3) 0.0724(13) Uani 1 1 d .
H14A H 0.8169 0.2556 -0.1526 0.087 Uiso 1 1 calc R
C15 C 0.8062(5) 0.2903(5) 0.0117(3) 0.0667(12) Uani 1 1 d .
H15A H 0.9152 0.3363 0.0352 0.080 Uiso 1 1 calc R
F2 F 1.5667(3) 0.4220(3) 0.71534(19) 0.1008(10) Uani 1 1 d .
C16 C 1.0370(4) 0.0720(4) -0.0824(3) 0.0432(9) Uani 1 1 d .
C17 C 1.0869(5) 0.1496(4) -0.1626(3) 0.0548(10) Uani 1 1 d .
H17A H 1.0437 0.0975 -0.2366 0.066 Uiso 1 1 calc R
C18 C 1.1962(5) 0.2976(5) -0.1325(3) 0.0642(11) Uani 1 1 d .
H18A H 1.2259 0.3455 -0.1861 0.077 Uiso 1 1 calc R
C19 C 1.2653(5) 0.3796(4) -0.0215(3) 0.0601(11) Uani 1 1 d .
H19A H 1.3381 0.4817 -0.0018 0.072 Uiso 1 1 calc R
C20 C 1.2256(4) 0.3097(4) 0.0565(3) 0.0518(10) Uani 1 1 d .
H20A H 1.2736 0.3646 0.1294 0.062 Uiso 1 1 calc R
C21 C 1.1122(4) 0.1542(4) 0.0302(3) 0.0431(8) Uani 1 1 d .
C22 C 1.0763(4) 0.0819(4) 0.1114(3) 0.0424(8) Uani 1 1 d .
C23 C 1.1590(4) 0.1680(4) 0.2268(3) 0.0505(9) Uani 1 1 d .
H23A H 1.1388 0.2485 0.2649 0.061 Uiso 1 1 calc R
C24 C 1.2583(4) 0.1400(4) 0.2793(3) 0.0460(9) Uani 1 1 d .
H24A H 1.2791 0.0609 0.2391 0.055 Uiso 1 1 calc R
C25 C 1.3405(4) 0.2180(4) 0.3936(3) 0.0425(9) Uani 1 1 d .
C26 C 1.4602(4) 0.1894(4) 0.4300(3) 0.0521(9) Uani 1 1 d .
H26A H 1.4891 0.1225 0.3806 0.062 Uiso 1 1 calc R
C27 C 1.5378(5) 0.2568(5) 0.5372(3) 0.0627(11) Uani 1 1 d .
H27A H 1.6183 0.2366 0.5604 0.075 Uiso 1 1 calc R
C28 C 1.4929(5) 0.3541(4) 0.6082(3) 0.0619(12) Uani 1 1 d .
C29 C 1.3752(5) 0.3862(4) 0.5777(3) 0.0603(11) Uani 1 1 d .
H29A H 1.3468 0.4525 0.6283 0.072 Uiso 1 1 calc R
C30 C 1.2995(4) 0.3180(4) 0.4701(3) 0.0513(9) Uani 1 1 d .
H30A H 1.2193 0.3392 0.4479 0.062 Uiso 1 1 calc R

loop_
_atom_site_aniso_label
_atom_site_aniso_U_11
_atom_site_aniso_U_22
_atom_site_aniso_U_33
_atom_site_aniso_U_23
_atom_site_aniso_U_13
_atom_site_aniso_U_12
F1 0.147(3) 0.111(2) 0.0434(14) 0.0010(13) -0.0188(15) 0.069(2)
C1 0.053(2) 0.053(2) 0.055(2) 0.0157(19) -0.0013(19) 0.019(2)
C2 0.066(3) 0.051(2) 0.066(3) 0.019(2) -0.002(2) 0.018(2)
C3 0.065(3) 0.058(3) 0.074(3) 0.039(2) 0.003(2) 0.018(2)
C4 0.059(3) 0.061(3) 0.052(2) 0.028(2) 0.0023(19) 0.022(2)
C5 0.0355(19) 0.054(2) 0.043(2) 0.0217(17) 0.0054(15) 0.0184(17)
C6 0.0369(19) 0.051(2) 0.045(2) 0.0149(17) 0.0006(16) 0.0191(17)
C7 0.045(2) 0.057(2) 0.0388(19) 0.0194(17) 0.0001(16) 0.0232(18)
C8 0.060(3) 0.066(3) 0.054(2) 0.021(2) 0.001(2) 0.027(2)
C9 0.062(3) 0.069(3) 0.055(2) 0.025(2) 0.011(2) 0.034(2)
C10 0.073(3) 0.056(2) 0.041(2) 0.0122(18) 0.002(2) 0.037(2)
C11 0.068(3) 0.075(3) 0.053(3) 0.021(2) 0.007(2) 0.036(2)
C12 0.068(3) 0.068(3) 0.060(3) 0.011(2) -0.006(2) 0.033(2)
C13 0.091(3) 0.062(3) 0.034(2) -0.0029(18) -0.011(2) 0.044(3)
C14 0.086(3) 0.086(3) 0.051(3) 0.017(2) 0.020(2) 0.045(3)
C15 0.061(3) 0.072(3) 0.064(3) 0.007(2) -0.005(2) 0.036(2)
F2 0.121(2) 0.093(2) 0.0492(15) 0.0023(13) -0.0348(15) 0.0262(17)
C16 0.044(2) 0.049(2) 0.0394(19) 0.0141(16) 0.0011(16) 0.0230(17)
C17 0.058(2) 0.061(3) 0.044(2) 0.0181(18) -0.0003(18) 0.025(2)
C18 0.061(3) 0.068(3) 0.065(3) 0.036(2) 0.002(2) 0.022(2)
C19 0.056(3) 0.048(2) 0.073(3) 0.025(2) 0.000(2) 0.017(2)
C20 0.049(2) 0.047(2) 0.051(2) 0.0084(18) -0.0057(18) 0.0180(18)
C21 0.041(2) 0.043(2) 0.0415(19) 0.0088(16) -0.0028(16) 0.0184(17)
C22 0.045(2) 0.045(2) 0.0364(19) 0.0097(15) -0.0016(15) 0.0217(17)
C23 0.057(2) 0.049(2) 0.040(2) 0.0070(16) -0.0042(17) 0.0235(19)
C24 0.052(2) 0.050(2) 0.0357(19) 0.0093(16) 0.0026(16) 0.0245(18)
C25 0.0353(19) 0.044(2) 0.0386(19) 0.0126(16) -0.0005(15) 0.0095(16)
C26 0.047(2) 0.056(2) 0.047(2) 0.0116(18) -0.0003(17) 0.0209(19)
C27 0.053(2) 0.069(3) 0.057(3) 0.021(2) -0.010(2) 0.020(2)
C28 0.065(3) 0.052(2) 0.038(2) 0.0059(18) -0.0176(19) 0.005(2)
C29 0.070(3) 0.058(3) 0.042(2) 0.0069(18) 0.002(2) 0.024(2)
C30 0.052(2) 0.053(2) 0.046(2) 0.0138(18) 0.0028(18) 0.0227(19)

loop_
_atom_type_symbol
_atom_type_description
_atom_type_scat_dispersion_real
_atom_type_scat_dispersion_imag
_atom_type_scat_source
C C 0.0033 0.0016 'International Tables Vol C Tables 4.2.6.8 and 6.1.1.4'
H H 0.0000 0.0000 'International Tables Vol C Tables 4.2.6.8 and 6.1.1.4'
F F 0.0171 0.0103 'International Tables Vol C Tables 4.2.6.8 and 6.1.1.4'

loop_
_citation_id
_citation_doi
_citation_year
1 10.1039/C5CE01465D 2015

loop_
_geom_angle_atom_site_label_1
_geom_angle_atom_site_label_2
_geom_angle_atom_site_label_3
_geom_angle
_geom_angle_site_symmetry_1
_geom_angle_site_symmetry_3
C2 C1 C6 122.0(4) . .
C2 C1 H1A 119.0 . .
C6 C1 H1A 119.0 . .
C1 C2 C3 119.7(4) . .
C1 C2 H2A 120.2 . .
C3 C2 H2A 120.2 . .
C4 C3 C2 121.1(4) . .
C4 C3 H3A 119.5 . .
C2 C3 H3A 119.5 . .
C3 C4 C5 121.5(4) . .
C3 C4 H4A 119.2 . .
C5 C4 H4A 119.2 . .
C7 C5 C4 121.4(3) 2_766 .
C7 C5 C6 120.6(3) 2_766 .
C4 C5 C6 117.9(3) . .
C7 C6 C1 122.7(3) . .
C7 C6 C5 119.5(3) . .
C1 C6 C5 117.8(3) . .
C5 C7 C6 120.0(3) 2_766 .
C5 C7 C8 118.6(3) 2_766 .
C6 C7 C8 121.4(3) . .
C9 C8 C7 126.5(4) . .
C9 C8 H8A 116.7 . .
C7 C8 H8A 116.7 . .
C8 C9 C10 128.3(4) . .
C8 C9 H9A 115.9 . .
C10 C9 H9A 115.9 . .
C11 C10 C15 117.6(4) . .
C11 C10 C9 118.9(4) . .
C15 C10 C9 123.5(4) . .
C12 C11 C10 122.0(4) . .
C12 C11 H11A 119.0 . .
C10 C11 H11A 119.0 . .
C13 C12 C11 119.3(4) . .
C13 C12 H12A 120.4 . .
C11 C12 H12A 120.4 . .
C12 C13 F1 119.5(4) . .
C12 C13 C14 122.3(4) . .
F1 C13 C14 118.2(4) . .
C13 C14 C15 118.1(4) . .
C13 C14 H14A 120.9 . .
C15 C14 H14A 120.9 . .
C10 C15 C14 120.7(4) . .
C10 C15 H15A 119.7 . .
C14 C15 H15A 119.7 . .
C22 C16 C17 122.4(3) 2_755 .
C22 C16 C21 119.9(3) 2_755 .
C17 C16 C21 117.7(3) . .
C18 C17 C16 121.2(3) . .
C18 C17 H17A 119.4 . .
C16 C17 H17A 119.4 . .
C17 C18 C19 121.0(4) . .
C17 C18 H18A 119.5 . .
C19 C18 H18A 119.5 . .
C20 C19 C18 119.8(4) . .
C20 C19 H19A 120.1 . .
C18 C19 H19A 120.1 . .
C19 C20 C21 121.9(3) . .
C19 C20 H20A 119.0 . .
C21 C20 H20A 119.0 . .
C22 C21 C20 121.2(3) . .
C22 C21 C16 120.5(3) . .
C20 C21 C16 118.3(3) . .
C21 C22 C16 119.6(3) . 2_755
C21 C22 C23 119.5(3) . .
C16 C22 C23 120.9(3) 2_755 .
C24 C23 C22 125.4(3) . .
C24 C23 H23A 117.3 . .
C22 C23 H23A 117.3 . .
C23 C24 C25 128.1(3) . .
C23 C24 H24A 116.0 . .
C25 C24 H24A 116.0 . .
C26 C25 C30 117.4(3) . .
C26 C25 C24 120.0(3) . .
C30 C25 C24 122.5(3) . .
C27 C26 C25 122.1(4) . .
C27 C26 H26A 119.0 . .
C25 C26 H26A 119.0 . .
C28 C27 C26 117.9(4) . .
C28 C27 H27A 121.1 . .
C26 C27 H27A 121.1 . .
C29 C28 C27 122.9(3) . .
C29 C28 F2 117.7(4) . .
C27 C28 F2 119.3(4) . .
C28 C29 C30 118.3(4) . .
C28 C29 H29A 120.9 . .
C30 C29 H29A 120.9 . .
C29 C30 C25 121.4(4) . .
C29 C30 H30A 119.3 . .
C25 C30 H30A 119.3 . .

loop_
_geom_bond_atom_site_label_1
_geom_bond_atom_site_label_2
_geom_bond_distance
_geom_bond_site_symmetry_2
F1 C13 1.357(4) .
C1 C2 1.353(5) .
C1 C6 1.428(5) .
C1 H1A 0.9300 .
C2 C3 1.404(5) .
C2 H2A 0.9300 .
C3 C4 1.349(5) .
C3 H3A 0.9300 .
C4 C5 1.425(5) .
C4 H4A 0.9300 .
C5 C7 1.407(5) 2_766
C5 C6 1.436(4) .
C6 C7 1.408(5) .
C7 C5 1.407(5) 2_766
C7 C8 1.493(5) .
C8 C9 1.287(5) .
C8 H8A 0.9300 .
C9 C10 1.485(5) .
C9 H9A 0.9300 .
C10 C11 1.371(5) .
C10 C15 1.387(5) .
C11 C12 1.367(5) .
C11 H11A 0.9300 .
C12 C13 1.340(6) .
C12 H12A 0.9300 .
C13 C14 1.364(6) .
C14 C15 1.398(5) .
C14 H14A 0.9300 .
C15 H15A 0.9300 .
F2 C28 1.365(4) .
C16 C22 1.412(5) 2_755
C16 C17 1.433(5) .
C16 C21 1.436(4) .
C17 C18 1.357(5) .
C17 H17A 0.9300 .
C18 C19 1.407(5) .
C18 H18A 0.9300 .
C19 C20 1.351(5) .
C19 H19A 0.9300 .
C20 C21 1.427(5) .
C20 H20A 0.9300 .
C21 C22 1.401(4) .
C22 C16 1.412(5) 2_755
C22 C23 1.486(4) .
C23 C24 1.312(5) .
C23 H23A 0.9300 .
C24 C25 1.468(4) .
C24 H24A 0.9300 .
C25 C26 1.382(5) .
C25 C30 1.392(5) .
C26 C27 1.376(5) .
C26 H26A 0.9300 .
C27 C28 1.363(6) .
C27 H27A 0.9300 .
C28 C29 1.361(6) .
C29 C30 1.377(5) .
C29 H29A 0.9300 .
C30 H30A 0.9300 .

loop_
_geom_torsion_atom_site_label_1
_geom_torsion_atom_site_label_2
_geom_torsion_atom_site_label_3
_geom_torsion_atom_site_label_4
_geom_torsion
_geom_torsion_site_symmetry_1
_geom_torsion_site_symmetry_4
C6 C1 C2 C3 0.4(6) . .
C1 C2 C3 C4 0.0(7) . .
C2 C3 C4 C5 -0.4(6) . .
C3 C4 C5 C7 -177.4(4) . 2_766
C3 C4 C5 C6 0.4(5) . .
C2 C1 C6 C7 177.2(4) . .
C2 C1 C6 C5 -0.3(5) . .
C7 C5 C6 C7 0.2(5) 2_766 .
C4 C5 C6 C7 -177.6(3) . .
C7 C5 C6 C1 177.7(3) 2_766 .
C4 C5 C6 C1 -0.1(5) . .
C1 C6 C7 C5 -177.6(3) . 2_766
C5 C6 C7 C5 -0.2(5) . 2_766
C1 C6 C7 C8 0.1(5) . .
C5 C6 C7 C8 177.5(3) . .
C5 C7 C8 C9 -119.0(5) 2_766 .
C6 C7 C8 C9 63.3(6) . .
C7 C8 C9 C10 178.1(4) . .
C8 C9 C10 C11 -170.5(4) . .
C8 C9 C10 C15 9.2(7) . .
C15 C10 C11 C12 0.5(6) . .
C9 C10 C11 C12 -179.8(4) . .
C10 C11 C12 C13 -0.2(6) . .
C11 C12 C13 F1 179.0(4) . .
C11 C12 C13 C14 -0.2(7) . .
C12 C13 C14 C15 0.2(7) . .
F1 C13 C14 C15 -179.0(4) . .
C11 C10 C15 C14 -0.4(6) . .
C9 C10 C15 C14 179.9(4) . .
C13 C14 C15 C10 0.1(6) . .
C22 C16 C17 C18 -179.9(4) 2_755 .
C21 C16 C17 C18 -2.9(5) . .
C16 C17 C18 C19 0.6(6) . .
C17 C18 C19 C20 1.6(6) . .
C18 C19 C20 C21 -1.3(6) . .
C19 C20 C21 C22 177.8(4) . .
C19 C20 C21 C16 -1.2(5) . .
C22 C16 C21 C22 1.2(5) 2_755 .
C17 C16 C21 C22 -175.8(3) . .
C22 C16 C21 C20 -179.8(3) 2_755 .
C17 C16 C21 C20 3.2(5) . .
C20 C21 C22 C16 179.8(3) . 2_755
C16 C21 C22 C16 -1.2(5) . 2_755
C20 C21 C22 C23 -0.7(5) . .
C16 C21 C22 C23 178.2(3) . .
C21 C22 C23 C24 -114.1(4) . .
C16 C22 C23 C24 65.4(5) 2_755 .
C22 C23 C24 C25 -178.3(3) . .
C23 C24 C25 C26 -169.7(4) . .
C23 C24 C25 C30 12.5(6) . .
C30 C25 C26 C27 -0.3(5) . .
C24 C25 C26 C27 -178.3(3) . .
C25 C26 C27 C28 0.2(6) . .
C26 C27 C28 C29 0.3(6) . .
C26 C27 C28 F2 179.5(3) . .
C27 C28 C29 C30 -0.5(6) . .
F2 C28 C29 C30 -179.8(3) . .
C28 C29 C30 C25 0.3(6) . .
C26 C25 C30 C29 0.1(5) . .
C24 C25 C30 C29 178.0(3) . .
